data_9010548
loop_
_publ_author_name
'Johnsen, O.'
'Grice, J. D.'

_publ_section_title
;
 The crystal chemistry of the eudialyte group
 Sample: #5
;
_journal_name_full 'The Canadian Mineralogist'
_journal_page_first 865
_journal_page_last 891
_journal_volume 37
_journal_year 1999
_chemical_compound_source 'Mont Saint-Hilaire, Rouville County, Quebec, Canada'
_chemical_formula_sum
;Ca1.77 Ce1.08 Cl0.721 Fe1.425 H1.269 K0.195 La0.63 Mn3.72 Na13.59 Nb0.93
 Nd0.33 O76.769 Pr0.09 Si25 Y0.24 Zr3.18
;
_chemical_name_mineral Oneillite
_space_group_IT_number 146
_symmetry_space_group_name_Hall 'R 3'
_symmetry_space_group_name_H-M 'R 3 :H'
_cell_angle_alpha 90
_cell_angle_beta 90
_cell_angle_gamma 120
_cell_formula_units_Z 3
_cell_length_a 14.2084
_cell_length_b 14.2084
_cell_length_c 29.959
_cell_volume 5237.793
_database_code_amcsd 0005611
_exptl_crystal_density_diffrn 3.166
_cod_original_cell_volume 5237.792
_cod_original_sg_symbol_H-M 'R 3'
_cod_original_formula_sum
;Mn3.72 Y.24 Ca1.77 Ce1.08 La.63 Nd.33 Na13.59 Fe1.425 Zr3.18 Nb.93 Si25 Pr.09
 K.195 O76.769 Cl.721 H1.269
;
_cod_database_code 9010548

loop_
_space_group_symop_operation_xyz
x,y,z
2/3+x,1/3+y,1/3+z
1/3+x,2/3+y,2/3+z
-y,x-y,z
2/3-y,1/3+x-y,1/3+z
1/3-y,2/3+x-y,2/3+z
-x+y,-x,z
2/3-x+y,1/3-x,1/3+z
1/3-x+y,2/3-x,2/3+z

loop_
_atom_site_label
_atom_site_fract_x
_atom_site_fract_y
_atom_site_fract_z
_atom_site_occupancy
_atom_site_U_iso_or_equiv
_atom_site_type_symbol
_atom_site_attached_hydrogens
MnM1a 0.39370 0.06400 0.83280 0.92000 0.01200 Mn 0
YM1a 0.39370 0.06400 0.83280 0.08000 0.01200 Y 0
CaM1b 0.42140 0.33280 0.83250 0.59000 0.01700 Ca 0
CeM1b 0.42140 0.33280 0.83250 0.10000 0.01700 Ce 0
LaM1b 0.42140 0.33280 0.83250 0.06000 0.01700 La 0
NdM1b 0.42140 0.33280 0.83250 0.03000 0.01700 Nd 0
NaM1b 0.42140 0.33280 0.83250 0.22000 0.01700 Na 0
FeM25 0.17410 0.81080 0.83020 0.38000 0.01300 Fe 0
MnM25 0.17410 0.81080 0.83020 0.32000 0.01300 Mn 0
ZrM25 0.17410 0.81080 0.83020 0.08000 0.01300 Zr 0
FeM24 0.14350 0.83550 0.83470 0.09500 0.02300 Fe 0
NbM3 0.00000 0.00000 0.12930 0.87000 0.01200 Nb 0
Si7 0.00000 0.00000 0.92050 0.80000 0.01000 Si 0
Si7a 0.00000 0.00000 0.87280 0.20000 0.02600 Si 0
Na1a 0.74000 0.24900 0.00350 0.46500 0.04600 Na 0
Na1b 0.77080 0.21960 0.98630 0.46500 0.03000 Na 0
Na2 0.55440 0.43230 0.67600 1.00000 0.04400 Na 0
Na3 0.89840 0.10380 0.78800 0.94000 0.06400 Na 0
CeNa3 0.89840 0.10380 0.78800 0.03000 0.06400 Ce 0
LaNa3 0.89840 0.10380 0.78800 0.02000 0.06400 La 0
NdNa3 0.89840 0.10380 0.78800 0.01000 0.06400 Nd 0
Na4 0.44050 0.56960 0.88000 0.48000 0.01400 Na 0
CeNa4 0.44050 0.56960 0.88000 0.23000 0.01400 Ce 0
LaNa4 0.44050 0.56960 0.88000 0.13000 0.01400 La 0
NdNa4 0.44050 0.56960 0.88000 0.07000 0.01400 Nd 0
PrNa4 0.44050 0.56960 0.88000 0.03000 0.01400 Pr 0
KNa4 0.44050 0.56960 0.88000 0.06500 0.01400 K 0
Na5 0.27380 0.75150 0.68520 0.96000 0.05500 Na 0
Zr 0.51190 0.50520 0.00000 0.98000 0.00900 Zr 0
Nb 0.51190 0.50520 0.00000 0.02000 0.00900 Nb 0
Si1 0.74870 0.27480 0.75180 1.00000 0.01100 Si 0
Si2 0.60920 0.41580 0.91200 1.00000 0.01300 Si 0
Si3 0.46190 0.54120 0.75540 1.00000 0.01200 Si 0
Si4 0.87510 0.12120 0.90730 1.00000 0.01300 Si 0
Si5a 0.06110 0.32580 0.73700 1.00000 0.01000 Si 0
Si5b 0.04860 0.72500 0.73700 1.00000 0.01100 Si 0
Si6a 0.26670 -0.06730 0.92990 1.00000 0.01100 Si 0
Si6b 0.05610 0.71340 0.93050 1.00000 0.01000 Si 0
O1 0.59840 0.38800 0.75400 1.00000 0.02100 O 0
O2 0.79700 0.24100 0.79170 1.00000 0.02100 O 0
O3 0.77940 0.24830 0.70280 1.00000 0.02400 O 0
O4 0.71500 0.25930 0.90520 1.00000 0.02000 O 0
O5 0.56810 0.46900 0.87550 1.00000 0.02900 O 0
O6 0.92320 0.10500 0.62930 1.00000 0.02200 O 0
O7a 0.38440 -0.04380 0.72480 1.00000 0.01700 O 0
O7b 0.39700 0.42740 0.72690 1.00000 0.01900 O 0
O8 0.49280 0.52390 0.80470 1.00000 0.02100 O 0
O9 0.39270 0.60080 0.75070 1.00000 0.02600 O 0
O10a 0.25920 0.04180 0.94040 1.00000 0.02600 O 0
O10b -0.06050 0.70550 0.93930 1.00000 0.01400 O 0
O11 0.85260 0.16280 0.86140 1.00000 0.01900 O 0
O12 0.91780 0.03590 0.89860 1.00000 0.02300 O 0
O13a 0.71110 0.10810 0.62520 1.00000 0.02300 O 0
O13b 0.35920 -0.06710 0.95990 1.00000 0.02500 O 0
O14a 0.28620 0.92270 0.87740 1.00000 0.01400 O 0
O14b 0.06890 0.69350 0.87850 1.00000 0.01700 O 0
O15 0.15260 0.83410 0.94750 1.00000 0.01900 O 0
O16a 0.25590 0.22510 0.70460 1.00000 0.02000 O 0
O16b -0.02110 0.22360 0.70740 1.00000 0.01800 O 0
O17a 0.04480 0.29800 0.78910 1.00000 0.01800 O 0
O17b 0.03500 0.73690 0.78920 1.00000 0.01900 O 0
O18 0.17340 0.81330 0.72180 1.00000 0.01600 O 0
O19 0.26520 0.72760 0.83080 0.90000 0.02500 O 0
O20 0.00000 0.00000 0.97330 0.80000 0.01400 O 0
ClX1a 0.00000 0.00000 0.26600 0.14000 0.03000 Cl 0
O-HX1a 0.00000 0.00000 0.26600 0.19000 0.03000 O 0
ClX1b -0.05080 0.05060 0.25970 0.04700 0.03000 Cl 0
O-HX1b -0.05080 0.05060 0.25970 0.06300 0.03000 O 0
ClX1c 0.00000 0.00000 0.21530 0.14000 0.03000 Cl 0
O-HX1c 0.00000 0.00000 0.21530 0.19000 0.03000 O 0
ClX2a 0.00000 0.00000 0.75430 0.07500 0.03000 Cl 0
O-HX2a 0.00000 0.00000 0.75430 0.17500 0.03000 O 0
ClX2b 0.00000 0.00000 0.78970 0.07500 0.03000 Cl 0
O-HX2b 0.00000 0.00000 0.78970 0.17500 0.03000 O 0
ClX2c 0.00000 0.00000 0.71170 0.07500 0.03000 Cl 0
O-HX2c 0.00000 0.00000 0.71170 0.17500 0.03000 O 0
ClX2d 0.00000 0.00000 0.82190 0.07500 0.03000 Cl 0
O-HX2d 0.00000 0.00000 0.82190 0.17500 0.03000 O 0

loop_
_cod_changelog_entry_id
_cod_changelog_entry_author
_cod_changelog_entry_date
_cod_changelog_entry_text
1
;cod-tools version 3.8.0
Id: cif_guess_AMCSD_atom_types 9581 2023-05-17 12:35:41Z saulius
;
2023-05-23T09:22:39+03:00
;Derived atom types and hydrogen counts
from atom names that follow the AMCSD naming convention
(Wat == water, O-H == hydroxyl).
;

loop_
_cod_related_entry_id
_cod_related_entry_database
_cod_related_entry_code
1 AMCSD 0005611
